data_2232065
loop_
_publ_author_name
'McAdam, C. John'
'Moratti, Stephen C.'
'Simpson, Jim'
'Shi, Zheng'

_publ_section_title
;
 Ethyl
 5-hydroxy-6-oxo-4-phenyl-5,6-dihydro-4<i>H</i>-cyclopenta[<i>b</i>]thiophene-5-carboxylate
;
_journal_coeditor_code SU2314
_journal_issue 10
_journal_name_full 'Acta Crystallographica Section E'
_journal_page_first o2764
_journal_page_last o2765
_journal_paper_doi 10.1107/S1600536811037032
_journal_volume 67
_journal_year 2011
_chemical_formula_iupac 'C16 H14 O4 S'
_chemical_formula_moiety 'C16 H14 O4 S'
_chemical_formula_sum 'C16 H14 O4 S'
_chemical_formula_weight 302.33
_chemical_name_systematic
;
Ethyl 5-hydroxy-6-oxo-4-phenyl-5,6-dihydro-4<i>H</i>-
cyclopenta[<i>b</i>]thiophene-5-carboxylate
;
_space_group_IT_number 2
_symmetry_cell_setting triclinic
_symmetry_space_group_name_Hall '-P 1'
_symmetry_space_group_name_H-M 'P -1'
_atom_sites_solution_hydrogens geom
_atom_sites_solution_primary direct
_atom_sites_solution_secondary difmap
_cell_angle_alpha 84.840(3)
_cell_angle_beta 80.929(3)
_cell_angle_gamma 88.086(3)
_cell_formula_units_Z 2
_cell_length_a 7.7407(4)
_cell_length_b 9.1005(4)
_cell_length_c 10.5035(5)
_cell_measurement_reflns_used 4122
_cell_measurement_temperature 91(2)
_cell_measurement_theta_max 24.90
_cell_measurement_theta_min 2.67
_cell_volume 727.56(6)
_computing_cell_refinement 'APEX2 and SAINT (Bruker, 2011)'
_computing_data_collection 'APEX2 (Bruker, 2011)'
_computing_data_reduction 'SAINT (Bruker, 2011)'
_computing_molecular_graphics
;
SHELXTL (Sheldrick, 2008) and Mercury (Macrae <i>et al.</i>,
2008)
;
_computing_publication_material
;
SHELXL97 (Sheldrick, 2008), enCIFer (Allen <i>et al.</i>, 2004),
PLATON (Spek, 2009)
and publCIF (Westrip 2010)
;
_computing_structure_refinement
;
SHELXL97 (Sheldrick, 2008) and <i>TITAN2000</i> (Hunter & Simpson, 1999)
;
_computing_structure_solution
;
SHELXS97 (Sheldrick, 2008) and  <i>TITAN2000</i> (Hunter & Simpson,
1999)
;
_diffrn_ambient_temperature 91(2)
_diffrn_measured_fraction_theta_full 0.987
_diffrn_measured_fraction_theta_max 0.987
_diffrn_measurement_device_type 'Bruker APEXII CCD area-detector'
_diffrn_measurement_method '\f and \w'
_diffrn_radiation_monochromator graphite
_diffrn_radiation_source 'fine-focus sealed tube'
_diffrn_radiation_type MoK\a
_diffrn_radiation_wavelength 0.71073
_diffrn_reflns_av_R_equivalents 0.0350
_diffrn_reflns_av_sigmaI/netI 0.0285
_diffrn_reflns_limit_h_max 9
_diffrn_reflns_limit_h_min -9
_diffrn_reflns_limit_k_max 10
_diffrn_reflns_limit_k_min -10
_diffrn_reflns_limit_l_max 12
_diffrn_reflns_limit_l_min -12
_diffrn_reflns_number 13007
_diffrn_reflns_theta_full 25.18
_diffrn_reflns_theta_max 25.18
_diffrn_reflns_theta_min 2.67
_diffrn_standards_number 0
_exptl_absorpt_coefficient_mu 0.235
_exptl_absorpt_correction_T_max 0.7452
_exptl_absorpt_correction_T_min 0.6724
_exptl_absorpt_correction_type multi-scan
_exptl_absorpt_process_details '(SADABS; Bruker, 2011)'
_exptl_crystal_colour colourless
_exptl_crystal_density_diffrn 1.380
_exptl_crystal_density_method 'not measured'
_exptl_crystal_description block
_exptl_crystal_F_000 316
_exptl_crystal_size_max 0.45
_exptl_crystal_size_mid 0.35
_exptl_crystal_size_min 0.25
_refine_diff_density_max 0.296
_refine_diff_density_min -0.259
_refine_ls_extinction_method none
_refine_ls_goodness_of_fit_ref 1.069
_refine_ls_hydrogen_treatment mixed
_refine_ls_matrix_type full
_refine_ls_number_parameters 194
_refine_ls_number_reflns 2584
_refine_ls_number_restraints 0
_refine_ls_restrained_S_all 1.069
_refine_ls_R_factor_all 0.0391
_refine_ls_R_factor_gt 0.0320
_refine_ls_shift/su_max 0.000
_refine_ls_shift/su_mean 0.000
_refine_ls_structure_factor_coef Fsqd
_refine_ls_weighting_details 'calc w=1/[\s^2^(Fo^2^)+(0.0322P)^2^+0.3338P] where P=(Fo^2^+2Fc^2^)/3'
_refine_ls_weighting_scheme calc
_refine_ls_wR_factor_gt 0.0751
_refine_ls_wR_factor_ref 0.0791
_reflns_number_gt 2233
_reflns_number_total 2584
_reflns_threshold_expression I>2\s(I)
_cod_data_source_file su2314.cif
_cod_data_source_block I
_cod_database_code 2232065
_cod_database_fobs_code 2232065

loop_
_symmetry_equiv_pos_as_xyz
'x, y, z'
'-x, -y, -z'

loop_
_atom_site_type_symbol
_atom_site_label
_atom_site_fract_x
_atom_site_fract_y
_atom_site_fract_z
_atom_site_U_iso_or_equiv
_atom_site_adp_type
_atom_site_calc_flag
_atom_site_refinement_flags
_atom_site_occupancy
_atom_site_symmetry_multiplicity
S S1 0.31491(5) 0.47012(4) 0.41577(4) 0.01868(13) Uani d . 1 1
C C1 0.2877(2) 0.33654(18) 0.54308(16) 0.0206(4) Uani d . 1 1
H H1 0.3238 0.2366 0.5349 0.025 Uiso calc R 1 1
C C2 0.2095(2) 0.38688(18) 0.65715(16) 0.0185(4) Uani d . 1 1
H H2 0.1850 0.3271 0.7365 0.022 Uiso calc R 1 1
C C3 0.1697(2) 0.53999(17) 0.64162(15) 0.0149(3) Uani d . 1 1
C C4 0.2184(2) 0.59827(17) 0.51632(15) 0.0155(3) Uani d . 1 1
C C5 0.1669(2) 0.75165(17) 0.49802(15) 0.0154(3) Uani d . 1 1
O O5 0.17464(15) 0.83394(12) 0.39918(10) 0.0204(3) Uani d . 1 1
C C6 0.0911(2) 0.79820(17) 0.63548(15) 0.0152(3) Uani d . 1 1
O O6 -0.07237(14) 0.86931(13) 0.63575(12) 0.0203(3) Uani d . 1 1
H H6 -0.064(3) 0.959(2) 0.6268(19) 0.030 Uiso d . 1 1
C C7 0.0721(2) 0.65116(17) 0.72591(15) 0.0158(3) Uani d . 1 1
H H7 -0.0542 0.6251 0.7382 0.019 Uiso calc R 1 1
C C8 0.1173(2) 0.66251(18) 0.86036(15) 0.0174(4) Uani d . 1 1
C C9 0.2418(2) 0.57266(19) 0.91240(16) 0.0228(4) Uani d . 1 1
H H9 0.3044 0.5001 0.8629 0.027 Uiso calc R 1 1
C C10 0.2752(3) 0.5886(2) 1.03705(17) 0.0293(4) Uani d . 1 1
H H10 0.3582 0.5247 1.0728 0.035 Uiso calc R 1 1
C C11 0.1892(3) 0.6958(2) 1.10879(17) 0.0292(4) Uani d . 1 1
H H11 0.2145 0.7074 1.1929 0.035 Uiso calc R 1 1
C C12 0.0658(3) 0.78667(19) 1.05765(17) 0.0272(4) Uani d . 1 1
H H12 0.0067 0.8614 1.1064 0.033 Uiso calc R 1 1
C C13 0.0281(2) 0.76864(18) 0.93510(16) 0.0216(4) Uani d . 1 1
H H13 -0.0595 0.8293 0.9017 0.026 Uiso calc R 1 1
C C14 0.2214(2) 0.90456(17) 0.67132(14) 0.0147(3) Uani d . 1 1
O O14 0.18207(15) 1.02944(12) 0.69500(11) 0.0212(3) Uani d . 1 1
O O15 0.38114(14) 0.84388(12) 0.66685(11) 0.0200(3) Uani d . 1 1
C C15 0.5156(2) 0.9380(2) 0.69937(17) 0.0245(4) Uani d . 1 1
H H15A 0.4980 1.0404 0.6625 0.029 Uiso calc R 1 1
H H15B 0.6326 0.9028 0.6600 0.029 Uiso calc R 1 1
C C16 0.5090(3) 0.9368(3) 0.8421(2) 0.0471(6) Uani d . 1 1
H H16A 0.3957 0.9768 0.8807 0.071 Uiso calc R 1 1
H H16B 0.6030 0.9975 0.8603 0.071 Uiso calc R 1 1
H H16C 0.5241 0.8353 0.8790 0.071 Uiso calc R 1 1

loop_
_atom_site_aniso_label
_atom_site_aniso_U_11
_atom_site_aniso_U_22
_atom_site_aniso_U_33
_atom_site_aniso_U_12
_atom_site_aniso_U_13
_atom_site_aniso_U_23
S1 0.0229(2) 0.0171(2) 0.0166(2) 0.00254(17) -0.00388(17) -0.00395(16)
C1 0.0247(9) 0.0143(8) 0.0237(9) 0.0026(7) -0.0072(7) -0.0022(7)
C2 0.0210(9) 0.0167(8) 0.0179(8) -0.0010(7) -0.0032(7) -0.0007(7)
C3 0.0122(8) 0.0167(8) 0.0168(8) -0.0012(6) -0.0044(6) -0.0021(6)
C4 0.0142(8) 0.0158(8) 0.0177(8) 0.0005(6) -0.0046(6) -0.0038(7)
C5 0.0120(8) 0.0167(8) 0.0185(9) -0.0017(6) -0.0051(6) -0.0023(7)
O5 0.0252(7) 0.0177(6) 0.0184(6) 0.0006(5) -0.0062(5) 0.0014(5)
C6 0.0115(8) 0.0155(8) 0.0189(8) 0.0029(6) -0.0031(6) -0.0027(7)
O6 0.0136(6) 0.0150(6) 0.0327(7) 0.0042(5) -0.0057(5) -0.0029(5)
C7 0.0128(8) 0.0148(8) 0.0198(9) -0.0012(6) -0.0022(6) -0.0008(7)
C8 0.0174(9) 0.0167(8) 0.0169(8) -0.0037(7) 0.0015(7) -0.0009(7)
C9 0.0246(9) 0.0243(9) 0.0194(9) 0.0031(7) -0.0023(7) -0.0050(7)
C10 0.0317(11) 0.0351(11) 0.0220(10) 0.0013(9) -0.0086(8) -0.0006(8)
C11 0.0407(11) 0.0329(11) 0.0146(9) -0.0079(9) -0.0034(8) -0.0034(8)
C12 0.0385(11) 0.0207(9) 0.0199(9) -0.0036(8) 0.0070(8) -0.0066(7)
C13 0.0234(9) 0.0185(9) 0.0212(9) -0.0008(7) 0.0014(7) 0.0001(7)
C14 0.0163(8) 0.0157(8) 0.0116(8) -0.0006(7) -0.0003(6) -0.0006(6)
O14 0.0220(6) 0.0149(6) 0.0270(7) 0.0009(5) -0.0047(5) -0.0034(5)
O15 0.0118(6) 0.0222(6) 0.0278(7) 0.0012(5) -0.0050(5) -0.0098(5)
C15 0.0139(9) 0.0281(10) 0.0334(10) -0.0044(7) -0.0040(7) -0.0113(8)
C16 0.0419(13) 0.0704(16) 0.0341(12) -0.0203(12) -0.0160(10) -0.0069(11)

loop_
_atom_type_symbol
_atom_type_description
_atom_type_scat_dispersion_real
_atom_type_scat_dispersion_imag
_atom_type_scat_source
C C 0.0033 0.0016 'International Tables Vol C Tables 4.2.6.8 and 6.1.1.4'
H H 0.0000 0.0000 'International Tables Vol C Tables 4.2.6.8 and 6.1.1.4'
O O 0.0106 0.0060 'International Tables Vol C Tables 4.2.6.8 and 6.1.1.4'
S S 0.1246 0.1234 'International Tables Vol C Tables 4.2.6.8 and 6.1.1.4'

loop_
_geom_angle_atom_site_label_1
_geom_angle_atom_site_label_2
_geom_angle_atom_site_label_3
_geom_angle
C1 S1 C4 89.88(8)
C2 C1 S1 113.94(13)
C2 C1 H1 123.0
S1 C1 H1 123.0
C1 C2 C3 111.12(15)
C1 C2 H2 124.4
C3 C2 H2 124.4
C4 C3 C2 112.06(14)
C4 C3 C7 112.16(14)
C2 C3 C7 135.47(15)
C3 C4 C5 112.25(14)
C3 C4 S1 112.99(12)
C5 C4 S1 134.64(13)
O5 C5 C4 130.13(15)
O5 C5 C6 124.00(14)
C4 C5 C6 105.87(13)
O6 C6 C14 109.60(13)
O6 C6 C5 111.05(12)
C14 C6 C5 106.85(12)
O6 C6 C7 110.20(12)
C14 C6 C7 113.48(12)
C5 C6 C7 105.56(12)
C6 O6 H6 111.8(14)
C3 C7 C8 119.14(13)
C3 C7 C6 102.88(12)
C8 C7 C6 114.66(13)
C3 C7 H7 106.4
C8 C7 H7 106.4
C6 C7 H7 106.4
C9 C8 C13 118.56(15)
C9 C8 C7 123.45(14)
C13 C8 C7 117.99(15)
C8 C9 C10 120.27(16)
C8 C9 H9 119.9
C10 C9 H9 119.9
C11 C10 C9 120.64(17)
C11 C10 H10 119.7
C9 C10 H10 119.7
C10 C11 C12 119.60(16)
C10 C11 H11 120.2
C12 C11 H11 120.2
C11 C12 C13 120.06(16)
C11 C12 H12 120.0
C13 C12 H12 120.0
C12 C13 C8 120.82(17)
C12 C13 H13 119.6
C8 C13 H13 119.6
O14 C14 O15 125.38(15)
O14 C14 C6 122.73(14)
O15 C14 C6 111.83(13)
C14 O15 C15 115.81(12)
O15 C15 C16 111.60(15)
O15 C15 H15A 109.3
C16 C15 H15A 109.3
O15 C15 H15B 109.3
C16 C15 H15B 109.3
H15A C15 H15B 108.0
C15 C16 H16A 109.5
C15 C16 H16B 109.5
H16A C16 H16B 109.5
C15 C16 H16C 109.5
H16A C16 H16C 109.5
H16B C16 H16C 109.5

loop_
_geom_bond_atom_site_label_1
_geom_bond_atom_site_label_2
_geom_bond_distance
S1 C1 1.7164(17)
S1 C4 1.7171(16)
C1 C2 1.365(2)
C1 H1 0.9500
C2 C3 1.417(2)
C2 H2 0.9500
C3 C4 1.374(2)
C3 C7 1.509(2)
C4 C5 1.443(2)
C5 O5 1.2190(19)
C5 C6 1.560(2)
C6 O6 1.4018(18)
C6 C14 1.531(2)
C6 C7 1.567(2)
O6 H6 0.82(2)
C7 C8 1.520(2)
C7 H7 1.0000
C8 C9 1.389(2)
C8 C13 1.395(2)
C9 C10 1.395(2)
C9 H9 0.9500
C10 C11 1.376(3)
C10 H10 0.9500
C11 C12 1.384(3)
C11 H11 0.9500
C12 C13 1.389(2)
C12 H12 0.9500
C13 H13 0.9500
C14 O14 1.2041(19)
C14 O15 1.3332(19)
O15 C15 1.4689(19)
C15 C16 1.491(3)
C15 H15A 0.9900
C15 H15B 0.9900
C16 H16A 0.9800
C16 H16B 0.9800
C16 H16C 0.9800

loop_
_geom_hbond_atom_site_label_D
_geom_hbond_atom_site_label_H
_geom_hbond_atom_site_label_A
_geom_hbond_site_symmetry_A
_geom_hbond_distance_DH
_geom_hbond_distance_HA
_geom_hbond_distance_DA
_geom_hbond_angle_DHA
O6 H6 O14 . 0.82(2) 2.27(2) 2.6705(16) 110.8(16)
O6 H6 O5 2_576 0.82(2) 2.06(2) 2.7973(16) 150.5(19)
C1 H1 O14 1_545 0.95 2.56 3.157(2) 121
C11 H11 O5 1_556 0.95 2.52 3.386(2) 152
C15 H15B O6 1_655 0.99 2.27 3.206(2) 157
C7 H7 S1 2_566 1.00 2.97 3.7855(16) 139
C12 H12 O14 2_577 0.95 2.61 3.497(2) 157
